data_2222020
loop_
_publ_author_name
'\,Celik, \'Ismail'
'Akkurt, Mehmet'
'\,Senocak, Ay\,seg\"ul'
'\,Cakmak, Osman'
'Torre-Fern\'andez, Laura'
'Garc\'ia-Granda, Santiago'

_publ_section_title
;
 1,4-Bis(methylsulfanyl)naphthalene
;
_journal_coeditor_code HB2962
_journal_issue 6
_journal_name_full 'Acta Crystallographica Section E'
_journal_page_first o1376
_journal_paper_doi 10.1107/S1600536809018650
_journal_volume 65
_journal_year 2009
_chemical_formula_iupac 'C12 H12 S2'
_chemical_formula_moiety 'C12 H12 S2'
_chemical_formula_sum 'C12 H12 S2'
_chemical_formula_weight 220.34
_chemical_name_systematic
;
1,4-Bis(methylsulfanyl)naphthalene
;
_space_group_IT_number 14
_symmetry_cell_setting monoclinic
_symmetry_space_group_name_Hall '-P 2ybc'
_symmetry_space_group_name_H-M 'P 1 21/c 1'
_atom_sites_solution_hydrogens geom
_atom_sites_solution_primary direct
_atom_sites_solution_secondary difmap
_cell_angle_alpha 90
_cell_angle_beta 99.43(3)
_cell_angle_gamma 90
_cell_formula_units_Z 4
_cell_length_a 15.203(3)
_cell_length_b 10.246(2)
_cell_length_c 7.1750(14)
_cell_measurement_reflns_used 40396
_cell_measurement_temperature 153
_cell_measurement_theta_max 27.00
_cell_measurement_theta_min 1.00
_cell_volume 1102.5(4)
_computing_cell_refinement 'SCALEPACK (Otwinowski & Minor, 1997)'
_computing_data_collection 'XSCANS (Bruker, 1996)'
_computing_data_reduction
;
DENZO (Otwinowski & Minor, 1997) and SCALEPACK (Otwinowski & Minor,
1997)
;
_computing_molecular_graphics 'ORTEP-3 for Windows (Farrugia, 1997)'
_computing_publication_material 'WinGX (Farrugia, 1999)'
_computing_structure_refinement 'SHELXL97 (Sheldrick, 2008)'
_computing_structure_solution 'direct methods using SIR2004 (Burla <i>et al.</i>,  2005)'
_diffrn_ambient_temperature 153(2)
_diffrn_measured_fraction_theta_full 0.971
_diffrn_measured_fraction_theta_max 0.803
_diffrn_measurement_device_type 'Bruker P4'
_diffrn_measurement_method \w
_diffrn_radiation_monochromator graphite
_diffrn_radiation_source 'sealed tube'
_diffrn_radiation_type synchrotron
_diffrn_radiation_wavelength 0.75140
_diffrn_reflns_av_R_equivalents 0.0192
_diffrn_reflns_av_sigmaI/netI 0.0243
_diffrn_reflns_limit_h_max 20
_diffrn_reflns_limit_h_min -20
_diffrn_reflns_limit_k_max 14
_diffrn_reflns_limit_k_min -14
_diffrn_reflns_limit_l_max 0
_diffrn_reflns_limit_l_min -9
_diffrn_reflns_number 5197
_diffrn_reflns_reduction_process
;
;
_diffrn_reflns_theta_full 27.00
_diffrn_reflns_theta_max 33.79
_diffrn_reflns_theta_min 2.55
_diffrn_standards_decay_% 0
_diffrn_standards_interval_count 0
_diffrn_standards_number 0
_exptl_absorpt_coefficient_mu 0.439
_exptl_absorpt_correction_T_max 0.991
_exptl_absorpt_correction_T_min 0.832
_exptl_absorpt_correction_type refdelf
_exptl_absorpt_process_details '(XABS2; Parkin <i>et al.</i>,  1995)'
_exptl_crystal_colour colourless
_exptl_crystal_density_diffrn 1.327
_exptl_crystal_density_method 'not measured'
_exptl_crystal_description prism
_exptl_crystal_F_000 464
_exptl_crystal_size_max 0.11
_exptl_crystal_size_mid 0.08
_exptl_crystal_size_min 0.02
_refine_diff_density_max 0.249
_refine_diff_density_min -0.252
_refine_ls_extinction_method none
_refine_ls_goodness_of_fit_ref 1.069
_refine_ls_hydrogen_treatment constr
_refine_ls_matrix_type full
_refine_ls_number_parameters 127
_refine_ls_number_reflns 3013
_refine_ls_number_restraints 0
_refine_ls_restrained_S_all 1.069
_refine_ls_R_factor_all 0.0413
_refine_ls_R_factor_gt 0.0355
_refine_ls_shift/su_max 0.001
_refine_ls_shift/su_mean 0.000
_refine_ls_structure_factor_coef Fsqd
_refine_ls_weighting_details 'w = 1/[\S^2^(Fo^2^)+(0.0553P)^2^+0.1466P] where P=(Fo^2^+2Fc^2^)/3'
_refine_ls_weighting_scheme calc
_refine_ls_wR_factor_gt 0.1046
_refine_ls_wR_factor_ref 0.1090
_reflns_number_gt 2619
_reflns_number_total 3013
_reflns_threshold_expression I>2\s(I)
_cod_data_source_file hb2962.cif
_cod_data_source_block I
_cod_original_cell_volume 1102.6(4)
_cod_original_sg_symbol_H-M 'P 21/c'
_cod_database_code 2222020
_cod_database_fobs_code 2222020

loop_
_symmetry_equiv_pos_site_id
_symmetry_equiv_pos_as_xyz
1 x,y,z
2 -x,1/2+y,1/2-z
3 -x,-y,-z
4 x,1/2-y,1/2+z

loop_
_atom_site_aniso_label
_atom_site_aniso_U_11
_atom_site_aniso_U_22
_atom_site_aniso_U_33
_atom_site_aniso_U_12
_atom_site_aniso_U_13
_atom_site_aniso_U_23
S1 0.0534(2) 0.0744(3) 0.0682(3) -0.0142(2) -0.0060(2) 0.0043(2)
S2 0.0519(2) 0.0567(2) 0.0553(2) -0.00280(10) -0.00200(10) 0.00510(10)
C1 0.0503(7) 0.0558(7) 0.0691(8) -0.0030(5) 0.0149(6) 0.0008(6)
C2 0.0643(8) 0.0693(9) 0.0818(10) -0.0055(7) 0.0280(7) 0.0134(7)
C3 0.0707(9) 0.0773(10) 0.0696(9) 0.0035(7) 0.0212(7) 0.0236(8)
C4 0.0578(7) 0.0612(7) 0.0593(8) 0.0062(5) 0.0117(6) 0.0111(6)
C5 0.0494(6) 0.0417(5) 0.0504(6) 0.0037(4) 0.0116(4) 0.0001(4)
C6 0.0453(6) 0.0447(5) 0.0497(6) 0.0001(4) 0.0047(4) -0.0012(4)
C7 0.0490(6) 0.0610(7) 0.0571(7) -0.0094(5) 0.0043(5) 0.0098(6)
C8 0.0540(7) 0.0660(8) 0.0528(7) -0.0088(6) 0.0007(5) 0.0117(6)
C9 0.0473(6) 0.0505(6) 0.0537(7) -0.0036(5) 0.0031(5) -0.0019(5)
C10 0.0484(6) 0.0411(5) 0.0550(6) 0.0002(4) 0.0115(5) -0.0026(5)
C11 0.0770(10) 0.0848(11) 0.0728(10) -0.0151(9) -0.0198(8) 0.0164(8)
C12 0.0536(7) 0.0643(8) 0.0667(8) -0.0097(6) 0.0017(6) 0.0023(6)

loop_
_atom_site_type_symbol
_atom_site_label
_atom_site_fract_x
_atom_site_fract_y
_atom_site_fract_z
_atom_site_U_iso_or_equiv
_atom_site_thermal_displace_type
_atom_site_calc_flag
_atom_site_refinement_flags
_atom_site_occupancy
S S1 0.90863(2) -0.04680(4) 0.76728(6) 0.0671(2) Uani . . 1.000
S S2 0.53023(2) -0.06992(3) 0.23860(5) 0.05580(10) Uani . . 1.000
C C1 0.85913(9) 0.07840(13) 0.3828(2) 0.0578(4) Uani . . 1.000
C C2 0.84525(11) 0.14096(16) 0.2131(2) 0.0700(5) Uani . . 1.000
C C3 0.76299(11) 0.13355(17) 0.0952(2) 0.0714(5) Uani . . 1.000
C C4 0.69472(10) 0.06351(14) 0.1496(2) 0.0592(4) Uani . . 1.000
C C5 0.70573(8) -0.00085(11) 0.32680(17) 0.0468(3) Uani . . 1.000
C C6 0.63478(8) -0.07293(11) 0.38797(18) 0.0469(3) Uani . . 1.000
C C7 0.65018(9) -0.13631(14) 0.55763(19) 0.0562(4) Uani . . 1.000
C C8 0.73388(9) -0.13004(14) 0.67599(19) 0.0585(4) Uani . . 1.000
C C9 0.80296(8) -0.05983(12) 0.62517(19) 0.0511(4) Uani . . 1.000
C C10 0.79008(8) 0.00626(11) 0.44685(18) 0.0478(3) Uani . . 1.000
C C11 0.90238(12) -0.15800(18) 0.9562(3) 0.0818(6) Uani . . 1.000
C C12 0.46292(9) -0.17829(14) 0.3515(2) 0.0625(4) Uani . . 1.000
H H1 0.91490 0.08300 0.45830 0.0690 Uiso calc R 1.000
H H2 0.89120 0.18910 0.17560 0.0840 Uiso calc R 1.000
H H3 0.75440 0.17620 -0.02070 0.0860 Uiso calc R 1.000
H H4 0.64030 0.05810 0.06910 0.0710 Uiso calc R 1.000
H H7 0.60450 -0.18460 0.59600 0.0670 Uiso calc R 1.000
H H8 0.74230 -0.17440 0.79060 0.0700 Uiso calc R 1.000
H H11A 0.95780 -0.15720 1.04240 0.1230 Uiso calc R 1.000
H H11B 0.89100 -0.24440 0.90620 0.1230 Uiso calc R 1.000
H H11C 0.85490 -0.13220 1.02170 0.1230 Uiso calc R 1.000
H H12A 0.40410 -0.18270 0.27870 0.0940 Uiso calc R 1.000
H H12B 0.45940 -0.14650 0.47600 0.0940 Uiso calc R 1.000
H H12C 0.48920 -0.26370 0.36040 0.0940 Uiso calc R 1.000

loop_
_atom_type_symbol
_atom_type_description
_atom_type_scat_dispersion_real
_atom_type_scat_dispersion_imag
_atom_type_scat_source
S S ? ? 'International Tables Vol C Tables 4.2.6.8 and 6.1.1.4'
H H ? ? 'International Tables Vol C Tables 4.2.6.8 and 6.1.1.4'
C C ? ? 'International Tables Vol C Tables 4.2.6.8 and 6.1.1.4'

loop_
_geom_angle_atom_site_label_1
_geom_angle_atom_site_label_2
_geom_angle_atom_site_label_3
_geom_angle_site_symmetry_1
_geom_angle_site_symmetry_2
_geom_angle_site_symmetry_3
_geom_angle
_geom_angle_publ_flag
C9 S1 C11 . . . 103.55(8) no
C6 S2 C12 . . . 103.82(7) no
C2 C1 C10 . . . 121.32(14) no
C1 C2 C3 . . . 120.65(15) no
C2 C3 C4 . . . 120.16(14) no
C3 C4 C5 . . . 121.03(14) no
C4 C5 C6 . . . 121.99(12) no
C4 C5 C10 . . . 118.74(12) no
C6 C5 C10 . . . 119.27(11) no
S2 C6 C5 . . . 116.91(10) no
S2 C6 C7 . . . 123.72(10) no
C5 C6 C7 . . . 119.34(12) no
C6 C7 C8 . . . 121.39(13) no
C7 C8 C9 . . . 121.24(13) no
S1 C9 C8 . . . 123.49(11) no
S1 C9 C10 . . . 117.36(10) no
C8 C9 C10 . . . 119.15(12) no
C1 C10 C5 . . . 118.08(12) no
C1 C10 C9 . . . 122.34(12) no
C5 C10 C9 . . . 119.58(11) no
C2 C1 H1 . . . 119.00 no
C10 C1 H1 . . . 119.00 no
C1 C2 H2 . . . 120.00 no
C3 C2 H2 . . . 120.00 no
C2 C3 H3 . . . 120.00 no
C4 C3 H3 . . . 120.00 no
C3 C4 H4 . . . 120.00 no
C5 C4 H4 . . . 119.00 no
C6 C7 H7 . . . 119.00 no
C8 C7 H7 . . . 119.00 no
C7 C8 H8 . . . 119.00 no
C9 C8 H8 . . . 119.00 no
S1 C11 H11A . . . 109.00 no
S1 C11 H11B . . . 109.00 no
S1 C11 H11C . . . 109.00 no
H11A C11 H11B . . . 110.00 no
H11A C11 H11C . . . 109.00 no
H11B C11 H11C . . . 109.00 no
S2 C12 H12A . . . 109.00 no
S2 C12 H12B . . . 109.00 no
S2 C12 H12C . . . 109.00 no
H12A C12 H12B . . . 109.00 no
H12A C12 H12C . . . 109.00 no
H12B C12 H12C . . . 109.00 no

loop_
_geom_bond_atom_site_label_1
_geom_bond_atom_site_label_2
_geom_bond_site_symmetry_1
_geom_bond_site_symmetry_2
_geom_bond_distance
_geom_bond_publ_flag
S1 C9 . . 1.7611(14) no
S1 C11 . . 1.785(2) no
S2 C6 . . 1.7657(13) no
S2 C12 . . 1.7911(15) no
C1 C2 . . 1.362(2) no
C1 C10 . . 1.4204(19) no
C2 C3 . . 1.392(2) no
C3 C4 . . 1.370(2) no
C4 C5 . . 1.4176(19) no
C5 C6 . . 1.4341(17) no
C5 C10 . . 1.4247(18) no
C6 C7 . . 1.3656(19) no
C7 C8 . . 1.411(2) no
C8 C9 . . 1.3707(19) no
C9 C10 . . 1.4324(18) no
C1 H1 . . 0.9300 no
C2 H2 . . 0.9300 no
C3 H3 . . 0.9300 no
C4 H4 . . 0.9300 no
C7 H7 . . 0.9300 no
C8 H8 . . 0.9300 no
C11 H11A . . 0.9600 no
C11 H11B . . 0.9600 no
C11 H11C . . 0.9600 no
C12 H12A . . 0.9600 no
C12 H12B . . 0.9600 no
C12 H12C . . 0.9600 no

loop_
_geom_contact_atom_site_label_1
_geom_contact_atom_site_label_2
_geom_contact_distance
_geom_contact_site_symmetry_1
_geom_contact_site_symmetry_2
_geom_contact_publ_flag
S2 S2 3.6864(9) . 3_655 no

loop_
_geom_hbond_atom_site_label_D
_geom_hbond_atom_site_label_H
_geom_hbond_atom_site_label_A
_geom_hbond_site_symmetry_A
_geom_hbond_distance_DH
_geom_hbond_distance_HA
_geom_hbond_distance_DA
_geom_hbond_angle_DHA
_geom_hbond_publ_flag
C1 H1 S1 . 0.93 2.60 3.0235(16) 108 no
C4 H4 S2 . 0.93 2.58 3.0090(17) 108 no

loop_
_geom_torsion_atom_site_label_1
_geom_torsion_atom_site_label_2
_geom_torsion_atom_site_label_3
_geom_torsion_atom_site_label_4
_geom_torsion_site_symmetry_1
_geom_torsion_site_symmetry_2
_geom_torsion_site_symmetry_3
_geom_torsion_site_symmetry_4
_geom_torsion
_geom_torsion_publ_flag
C11 S1 C9 C8 . . . . 7.08(14) no
C11 S1 C9 C10 . . . . -172.38(11) no
C12 S2 C6 C5 . . . . 175.91(10) no
C12 S2 C6 C7 . . . . -5.94(13) no
C10 C1 C2 C3 . . . . -1.4(2) no
C2 C1 C10 C5 . . . . 1.0(2) no
C2 C1 C10 C9 . . . . -179.70(14) no
C1 C2 C3 C4 . . . . 0.4(2) no
C2 C3 C4 C5 . . . . 0.9(2) no
C3 C4 C5 C6 . . . . 178.97(14) no
C3 C4 C5 C10 . . . . -1.3(2) no
C4 C5 C6 S2 . . . . -3.80(16) no
C4 C5 C6 C7 . . . . 177.96(13) no
C10 C5 C6 S2 . . . . 176.43(9) no
C10 C5 C6 C7 . . . . -1.81(18) no
C4 C5 C10 C1 . . . . 0.28(18) no
C4 C5 C10 C9 . . . . -179.02(12) no
C6 C5 C10 C1 . . . . -179.94(12) no
C6 C5 C10 C9 . . . . 0.76(17) no
S2 C6 C7 C8 . . . . -176.70(11) no
C5 C6 C7 C8 . . . . 1.4(2) no
C6 C7 C8 C9 . . . . 0.1(2) no
C7 C8 C9 S1 . . . . 179.38(11) no
C7 C8 C9 C10 . . . . -1.2(2) no
S1 C9 C10 C1 . . . . 0.93(17) no
S1 C9 C10 C5 . . . . -179.80(10) no
C8 C9 C10 C1 . . . . -178.56(13) no
C8 C9 C10 C5 . . . . 0.71(18) no

loop_
_cod_related_entry_id
_cod_related_entry_database
_cod_related_entry_code
1 ChemSpider 122678
